data_7013531
loop_
_publ_author_name
'Sugawara, Ken-ichiro'
'Hikichi, Shiro'
'Akita, Munetaka'

_publ_section_title
;
 A peroxochromium complex, TpiPr2Cr(O2)2, obtained by oxidative
 dehydrative condensation between a dihydroxochromium complex and H2O2
 [TpiPr2 = hydrotris(3,5-diisopropylpyrazolyl)borato]Electronic
 supplementary information (ESI) available: Atomic numbering schemes.
 See http://www.rsc.org/suppdata/dt/b3/b309762e/
;
_journal_issue 22
_journal_name_full 'Dalton Transactions'
_journal_page_first 4346
_journal_paper_doi 10.1039/b309762e
_journal_year 2003
_chemical_formula_moiety 'C64 H118 B2 Cr2 N12 O2 '
_chemical_formula_sum 'C64 H118 B2 Cr2 N12 O2'
_chemical_formula_weight 1213.33
_space_group_IT_number 2
_symmetry_cell_setting triclinic
_symmetry_Int_Tables_number 2
_symmetry_space_group_name_Hall '-P 1'
_symmetry_space_group_name_H-M 'P -1'
_cell_angle_alpha 101.495(4)
_cell_angle_beta 114.731(2)
_cell_angle_gamma 85.944(4)
_cell_formula_units_Z 2
_cell_length_a 13.813(1)
_cell_length_b 22.974(1)
_cell_length_c 13.0204(4)
_cell_measurement_reflns_used 6171
_cell_measurement_temperature 213
_cell_measurement_theta_max 27.5
_cell_measurement_theta_min 0.9
_cell_volume 3677.3(3)
_computing_cell_refinement PROCESS-AUTO
_computing_data_collection PROCESS-AUTO
_computing_data_reduction 'teXsan Ver. 1.11'
_computing_publication_material 'teXsan Ver. 1.11'
_computing_structure_refinement SHELXL97
_computing_structure_solution SHELXS86
_diffrn_detector_area_resol_mean 10.00
_diffrn_measurement_device_type 'Rigaku RAXIS-IV Imaging Plate'
_diffrn_measurement_method \w
_diffrn_radiation_type 'Mo K\a'
_diffrn_radiation_wavelength 0.7107
_diffrn_reflns_av_R_equivalents 0.000
_diffrn_reflns_limit_h_max 17
_diffrn_reflns_limit_h_min 0
_diffrn_reflns_limit_k_max 29
_diffrn_reflns_limit_k_min -29
_diffrn_reflns_limit_l_max 15
_diffrn_reflns_limit_l_min -16
_diffrn_reflns_number 28733
_diffrn_reflns_theta_max 27.49
_exptl_absorpt_coefficient_mu 0.342
_exptl_absorpt_correction_T_max 0.966
_exptl_absorpt_correction_T_min 0.800
_exptl_absorpt_correction_type multi-scan
_exptl_absorpt_process_details '(Higashi, 1995)'
_exptl_crystal_colour unknown
_exptl_crystal_density_diffrn 1.096
_exptl_crystal_density_method 'not measured'
_exptl_crystal_description unknown
_exptl_crystal_size_max 0.100
_exptl_crystal_size_mid 0.100
_exptl_crystal_size_min 0.100
_refine_diff_density_max 1.78
_refine_diff_density_min -1.12
_refine_ls_extinction_coef 0.0000
_refine_ls_extinction_expression Fc^*^=kFc[1+0.001xFc^2^\l^3^/sin(2\q)]^-1/4^
_refine_ls_extinction_method SHELXL
_refine_ls_goodness_of_fit_ref 1.048
_refine_ls_hydrogen_treatment noref
_refine_ls_number_parameters 763
_refine_ls_number_reflns 7222
_refine_ls_R_factor_gt 0.0943
_refine_ls_shift/su_max 0.0130
_refine_ls_structure_factor_coef Fsqd
_refine_ls_weighting_details 'w = 1/[\s^2^(Fo^2^) + (0.1000P)^2^+0.0000P] where P=(Fo^2^+2Fc^2^)/3'
_refine_ls_weighting_scheme calc
_refine_ls_wR_factor_ref 0.2356
_reflns_number_gt 7222
_reflns_number_total 15071
_reflns_threshold_expression >2.0sigma(I)
_cod_data_source_file b309762e.txt
_cod_data_source_block compound_3
_cod_original_sg_symbol_H-M 'P -1         '
_cod_original_formula_sum 'C64 H118 B2 Cr2 N12 O2 '
_cod_database_code 7013531

loop_
_symmetry_equiv_pos_as_xyz
x,y,z
-x,-y,-z

loop_
_atom_site_label
_atom_site_type_symbol
_atom_site_fract_x
_atom_site_fract_y
_atom_site_fract_z
_atom_site_U_iso_or_equiv
_atom_site_adp_type
_atom_site_occupancy
_atom_site_calc_flag
_atom_site_refinement_flags
_atom_site_disorder_assembly
_atom_site_disorder_group
Cr(1) Cr 0.98565(6) 0.04672(3) 0.91910(6) 0.0252(2) Uani 1.00 d . . .
Cr(2) Cr 0.57991(7) 0.44993(4) 0.48555(7) 0.0428(3) Uani 1.00 d . . .
O(1) O 0.9410(3) 0.0300(1) 1.0398(3) 0.0344(8) Uani 1.00 d . . .
O(2) O 0.4220(3) 0.4678(2) 0.4330(3) 0.055(1) Uani 1.00 d . . .
N(11A) N 0.8409(3) 0.0117(2) 0.7426(3) 0.0306(9) Uani 1.00 d . . .
N(11B) N 0.6244(3) 0.4595(2) 0.3292(3) 0.036(1) Uani 1.00 d . . .
N(12A) N 0.8097(3) 0.0502(2) 0.6660(3) 0.0294(9) Uani 1.00 d . . .
N(12B) N 0.6759(3) 0.4111(2) 0.2955(4) 0.037(1) Uani 1.00 d . . .
N(21A) N 1.0582(3) 0.0640(2) 0.8113(3) 0.0268(9) Uani 1.00 d . . .
N(21B) N 0.7476(3) 0.4320(2) 0.5647(4) 0.038(1) Uani 1.00 d . . .
N(22A) N 0.9949(3) 0.0874(2) 0.7134(3) 0.0273(9) Uani 1.00 d . . .
N(22B) N 0.7906(3) 0.3952(2) 0.4968(4) 0.039(1) Uani 1.00 d . . .
N(31A) N 0.9223(3) 0.1342(2) 0.9078(3) 0.0285(9) Uani 1.00 d . . .
N(31B) N 0.5578(3) 0.3573(2) 0.4187(4) 0.037(1) Uani 1.00 d . . .
N(32A) N 0.8797(3) 0.1503(2) 0.7992(3) 0.0285(9) Uani 1.00 d . . .
N(32B) N 0.6264(3) 0.3291(2) 0.3724(4) 0.036(1) Uani 1.00 d . . .
C(11A) C 0.7718(4) -0.0339(2) 0.6926(4) 0.033(1) Uani 1.00 d . . .
C(11B) C 0.6108(5) 0.4963(2) 0.2569(4) 0.043(1) Uani 1.00 d . . .
C(12A) C 0.6955(4) -0.0256(2) 0.5848(4) 0.038(1) Uani 1.00 d . . .
C(12B) C 0.6493(5) 0.4726(2) 0.1755(5) 0.052(2) Uani 1.00 d . . .
C(13A) C 0.7219(4) 0.0282(2) 0.5711(4) 0.032(1) Uani 1.00 d . . .
C(13B) C 0.6907(5) 0.4183(2) 0.2019(5) 0.043(1) Uani 1.00 d . . .
C(14A) C 0.7812(4) -0.0855(2) 0.7510(5) 0.045(1) Uani 1.00 d . . .
C(14B) C 0.5581(6) 0.5552(3) 0.2708(5) 0.061(2) Uani 1.00 d . . .
C(15A) C 0.6876(6) -0.0883(3) 0.7839(6) 0.075(2) Uani 1.00 d . . .
C(15B) C 0.4399(7) 0.5500(4) 0.200(1) 0.164(5) Uani 1.00 d . . .
C(16A) C 0.7877(7) -0.1432(2) 0.6746(6) 0.082(2) Uani 1.00 d . . .
C(16B) C 0.6027(8) 0.6016(3) 0.2357(9) 0.121(4) Uani 1.00 d . . .
C(17A) C 0.6648(4) 0.0613(2) 0.4732(4) 0.038(1) Uani 1.00 d . . .
C(17B) C 0.7407(5) 0.3721(2) 0.1388(5) 0.049(2) Uani 1.00 d . . .
C(18A) C 0.6000(4) 0.1127(2) 0.5084(5) 0.049(2) Uani 1.00 d . . .
C(18B) C 0.6572(6) 0.3278(3) 0.0475(5) 0.066(2) Uani 1.00 d . . .
C(19A) C 0.5926(4) 0.0194(3) 0.3637(5) 0.053(2) Uani 1.00 d . . .
C(19B) C 0.8004(6) 0.4005(3) 0.0862(6) 0.080(2) Uani 1.00 d . . .
C(21A) C 1.1533(4) 0.0545(2) 0.8065(4) 0.033(1) Uani 1.00 d . . .
C(21B) C 0.8307(4) 0.4538(2) 0.6634(5) 0.042(1) Uani 1.00 d . . .
C(22A) C 1.1524(4) 0.0709(2) 0.7087(5) 0.044(1) Uani 1.00 d . . .
C(22B) C 0.9254(4) 0.4324(3) 0.6586(5) 0.050(2) Uani 1.00 d . . .
C(23A) C 1.0508(4) 0.0914(2) 0.6522(4) 0.034(1) Uani 1.00 d . . .
C(23B) C 0.8984(4) 0.3960(2) 0.5533(5) 0.044(1) Uani 1.00 d . . .
C(24A) C 1.2450(4) 0.0283(2) 0.8982(5) 0.043(1) Uani 1.00 d . . .
C(24B) C 0.8174(4) 0.4946(3) 0.7626(5) 0.052(2) Uani 1.00 d . . .
C(25A) C 1.3464(5) 0.0662(3) 0.9460(6) 0.066(2) Uani 1.00 d . . .
C(25B) C 0.8828(6) 0.5505(3) 0.8000(7) 0.078(2) Uani 1.00 d . . .
C(26A) C 1.2661(5) -0.0346(3) 0.8488(6) 0.068(2) Uani 1.00 d . . .
C(26B) C 0.8470(6) 0.4622(3) 0.8645(6) 0.078(2) Uani 1.00 d . . .
C(27A) C 1.0057(4) 0.1123(3) 0.5376(5) 0.050(2) Uani 1.00 d . . .
C(27B) C 0.9709(5) 0.3637(3) 0.5011(6) 0.061(2) Uani 1.00 d . . .
C(28A) C 1.0244(8) 0.0717(3) 0.4471(6) 0.113(4) Uani 1.00 d . . .
C(28B) C 0.9945(6) 0.4013(3) 0.4307(7) 0.091(3) Uani 1.00 d . . .
C(29A) C 1.0463(9) 0.1716(3) 0.5498(7) 0.144(5) Uani 1.00 d . . .
C(29B) C 1.0750(6) 0.3464(3) 0.5951(7) 0.102(3) Uani 1.00 d . . .
C(31A) C 0.9147(4) 0.1822(2) 0.9808(4) 0.031(1) Uani 1.00 d . . .
C(31B) C 0.4861(4) 0.3162(2) 0.4049(4) 0.039(1) Uani 1.00 d . . .
C(32A) C 0.8686(4) 0.2287(2) 0.9230(5) 0.039(1) Uani 1.00 d . . .
C(32B) C 0.5086(5) 0.2613(2) 0.3480(5) 0.046(1) Uani 1.00 d . . .
C(33A) C 0.8467(4) 0.2078(2) 0.8089(4) 0.034(1) Uani 1.00 d . . .
C(33B) C 0.5969(4) 0.2712(2) 0.3300(4) 0.037(1) Uani 1.00 d . . .
C(34A) C 0.9551(5) 0.1834(2) 1.1088(5) 0.042(1) Uani 1.00 d . . .
C(34B) C 0.3978(5) 0.3288(2) 0.4451(5) 0.051(2) Uani 1.00 d . . .
C(35A) C 1.0149(6) 0.2413(3) 1.1781(6) 0.078(2) Uani 1.00 d . . .
C(35B) C 0.2910(5) 0.3263(3) 0.3434(6) 0.083(2) Uani 1.00 d . . .
C(36A) C 0.8602(6) 0.1779(3) 1.1398(6) 0.073(2) Uani 1.00 d . . .
C(36B) C 0.3990(6) 0.2863(3) 0.5202(7) 0.084(2) Uani 1.00 d . . .
C(37A) C 0.8015(5) 0.2414(2) 0.7096(5) 0.044(1) Uani 1.00 d . . .
C(37B) C 0.6545(5) 0.2265(2) 0.2757(5) 0.046(1) Uani 1.00 d . . .
C(38A) C 0.8862(6) 0.2821(3) 0.7146(7) 0.091(3) Uani 1.00 d . . .
C(38B) C 0.5803(6) 0.1787(3) 0.1866(6) 0.084(2) Uani 1.00 d . . .
C(39A) C 0.7063(6) 0.2772(3) 0.7122(6) 0.088(3) Uani 1.00 d . . .
C(39B) C 0.7464(5) 0.2007(2) 0.3693(5) 0.058(2) Uani 1.00 d . . .
C(40) C 0.3387(10) 0.2201(5) 0.730(1) 0.142(4) Uani 1.00 d . . .
C(41) C 0.4496(9) 0.2129(5) 0.803(1) 0.143(4) Uani 1.00 d . . .
C(42) C 0.4965(8) 0.1539(4) 0.7832(9) 0.119(3) Uani 1.00 d . . .
C(43) C 0.5998(9) 0.1418(6) 0.8536(10) 0.150(5) Uani 1.00 d . . .
C(44) C 0.6461(7) 0.0852(4) 0.8401(8) 0.101(3) Uani 1.00 d . . .
C(45) C 0.8396(10) -0.2147(5) 1.050(1) 0.152(5) Uani 1.00 d . . .
C(46) C 0.769(2) -0.256(1) 1.016(2) 0.26(1) Uani 1.00 d . . .
C(47) C 0.750(2) -0.3091(6) 1.005(2) 0.24(1) Uani 1.00 d . . .
C(48) C 0.620(1) -0.3807(10) 0.913(1) 0.224(9) Uani 1.00 d . . .
C(49) C 0.683(2) -0.354(2) 0.980(2) 0.39(2) Uani 1.00 d . . .
B(1) B 0.8785(5) 0.1059(2) 0.6920(5) 0.031(1) Uani 1.00 d . . .
B(2) B 0.7185(5) 0.3641(3) 0.3727(5) 0.038(1) Uani 1.00 d . . .
H(1) H 0.8889 0.0447 1.0717 0.0300 Uiso 1.00 calc . . .
H(2) H 0.3714 0.4288 0.3609 0.0300 Uiso 1.00 calc . . .
H(3) H 0.8496 0.1259 0.6266 0.0370 Uiso 1.00 calc . . .
H(4) H 0.6369 -0.0520 0.5304 0.0470 Uiso 1.00 calc . . .
H(5) H 0.8463 -0.0816 0.8206 0.0561 Uiso 1.00 calc . . .
H(6) H 0.6834 -0.0514 0.8316 0.0752 Uiso 1.00 calc . . .
H(7) H 0.6981 -0.1201 0.8252 0.0752 Uiso 1.00 calc . . .
H(8) H 0.6225 -0.0952 0.7154 0.0752 Uiso 1.00 calc . . .
H(9) H 0.7242 -0.1487 0.6041 0.0818 Uiso 1.00 calc . . .
H(10) H 0.7941 -0.1757 0.7134 0.0818 Uiso 1.00 calc . . .
H(11) H 0.8487 -0.1420 0.6576 0.0818 Uiso 1.00 calc . . .
H(12) H 0.7189 0.0779 0.4570 0.0497 Uiso 1.00 calc . . .
H(13) H 0.6468 0.1389 0.5758 0.0493 Uiso 1.00 calc . . .
H(14) H 0.5465 0.0968 0.5246 0.0493 Uiso 1.00 calc . . .
H(15) H 0.5663 0.1342 0.4466 0.0493 Uiso 1.00 calc . . .
H(16) H 0.5370 0.0038 0.3767 0.0527 Uiso 1.00 calc . . .
H(17) H 0.6340 -0.0126 0.3441 0.0527 Uiso 1.00 calc . . .
H(18) H 0.5616 0.0410 0.3016 0.0527 Uiso 1.00 calc . . .
H(19) H 1.2112 0.0689 0.6856 0.0543 Uiso 1.00 calc . . .
H(20) H 1.2249 0.0269 0.9609 0.0512 Uiso 1.00 calc . . .
H(21) H 1.4025 0.0487 1.0041 0.0657 Uiso 1.00 calc . . .
H(22) H 1.3333 0.1055 0.9789 0.0657 Uiso 1.00 calc . . .
H(23) H 1.3670 0.0681 0.8848 0.0657 Uiso 1.00 calc . . .
H(24) H 1.2017 -0.0580 0.8172 0.0677 Uiso 1.00 calc . . .
H(25) H 1.3204 -0.0519 0.9088 0.0677 Uiso 1.00 calc . . .
H(26) H 1.2894 -0.0336 0.7894 0.0677 Uiso 1.00 calc . . .
H(27) H 0.9283 0.1151 0.5122 0.0644 Uiso 1.00 calc . . .
H(28) H 0.9996 0.0327 0.4408 0.1132 Uiso 1.00 calc . . .
H(29) H 1.0994 0.0707 0.4652 0.1132 Uiso 1.00 calc . . .
H(30) H 0.9867 0.0850 0.3753 0.1132 Uiso 1.00 calc . . .
H(31) H 1.1211 0.1697 0.5676 0.1442 Uiso 1.00 calc . . .
H(32) H 1.0351 0.1981 0.6107 0.1442 Uiso 1.00 calc . . .
H(33) H 1.0092 0.1859 0.4790 0.1442 Uiso 1.00 calc . . .
H(34) H 0.8543 0.2681 0.9556 0.0459 Uiso 1.00 calc . . .
H(35) H 1.0007 0.1500 1.1267 0.0525 Uiso 1.00 calc . . .
H(36) H 1.0412 0.2406 1.2588 0.0776 Uiso 1.00 calc . . .
H(37) H 0.9675 0.2740 1.1604 0.0776 Uiso 1.00 calc . . .
H(38) H 1.0736 0.2456 1.1590 0.0776 Uiso 1.00 calc . . .
H(39) H 0.8136 0.2109 1.1212 0.0732 Uiso 1.00 calc . . .
H(40) H 0.8862 0.1778 1.2206 0.0732 Uiso 1.00 calc . . .
H(41) H 0.8217 0.1415 1.0968 0.0732 Uiso 1.00 calc . . .
H(42) H 0.7787 0.2123 0.6368 0.0546 Uiso 1.00 calc . . .
H(43) H 0.9461 0.2589 0.7122 0.0910 Uiso 1.00 calc . . .
H(44) H 0.9089 0.3109 0.7848 0.0910 Uiso 1.00 calc . . .
H(45) H 0.8572 0.3020 0.6501 0.0910 Uiso 1.00 calc . . .
H(46) H 0.7274 0.3053 0.7832 0.0879 Uiso 1.00 calc . . .
H(47) H 0.6522 0.2510 0.7061 0.0879 Uiso 1.00 calc . . .
H(48) H 0.6786 0.2979 0.6488 0.0879 Uiso 1.00 calc . . .
H(49) H 0.7611 0.3360 0.3438 0.0478 Uiso 1.00 calc . . .
H(50) H 0.6470 0.4898 0.1123 0.0629 Uiso 1.00 calc . . .
H(51) H 0.5684 0.5694 0.3506 0.0785 Uiso 1.00 calc . . .
H(52) H 0.4073 0.5870 0.2160 0.1641 Uiso 1.00 calc . . .
H(53) H 0.4112 0.5191 0.2195 0.1641 Uiso 1.00 calc . . .
H(54) H 0.4257 0.5407 0.1199 0.1641 Uiso 1.00 calc . . .
H(55) H 0.6779 0.6063 0.2826 0.1208 Uiso 1.00 calc . . .
H(56) H 0.5681 0.6387 0.2457 0.1208 Uiso 1.00 calc . . .
H(57) H 0.5908 0.5895 0.1564 0.1208 Uiso 1.00 calc . . .
H(58) H 0.7911 0.3503 0.1958 0.0601 Uiso 1.00 calc . . .
H(59) H 0.6074 0.3478 -0.0110 0.0663 Uiso 1.00 calc . . .
H(60) H 0.6200 0.3106 0.0824 0.0663 Uiso 1.00 calc . . .
H(61) H 0.6914 0.2970 0.0136 0.0663 Uiso 1.00 calc . . .
H(62) H 0.8529 0.4280 0.1452 0.0801 Uiso 1.00 calc . . .
H(63) H 0.7511 0.4212 0.0286 0.0801 Uiso 1.00 calc . . .
H(64) H 0.8349 0.3703 0.0516 0.0801 Uiso 1.00 calc . . .
H(65) H 0.9970 0.4408 0.7193 0.0612 Uiso 1.00 calc . . .
H(66) H 0.7424 0.5050 0.7380 0.0658 Uiso 1.00 calc . . .
H(67) H 0.9571 0.5412 0.8346 0.0781 Uiso 1.00 calc . . .
H(68) H 0.8645 0.5778 0.8551 0.0781 Uiso 1.00 calc . . .
H(69) H 0.8687 0.5682 0.7344 0.0781 Uiso 1.00 calc . . .
H(70) H 0.8009 0.4282 0.8410 0.0782 Uiso 1.00 calc . . .
H(71) H 0.8388 0.4887 0.9273 0.0782 Uiso 1.00 calc . . .
H(72) H 0.9197 0.4496 0.8886 0.0782 Uiso 1.00 calc . . .
H(73) H 0.9335 0.3276 0.4467 0.0796 Uiso 1.00 calc . . .
H(74) H 1.0389 0.4346 0.4812 0.0907 Uiso 1.00 calc . . .
H(75) H 0.9289 0.4153 0.3781 0.0907 Uiso 1.00 calc . . .
H(76) H 1.0307 0.3777 0.3883 0.0907 Uiso 1.00 calc . . .
H(77) H 1.0586 0.3246 0.6416 0.1018 Uiso 1.00 calc . . .
H(78) H 1.1151 0.3816 0.6425 0.1018 Uiso 1.00 calc . . .
H(79) H 1.1164 0.3221 0.5598 0.1018 Uiso 1.00 calc . . .
H(80) H 0.4690 0.2238 0.3272 0.0574 Uiso 1.00 calc . . .
H(81) H 0.4105 0.3683 0.4918 0.0641 Uiso 1.00 calc . . .
H(82) H 0.2364 0.3385 0.3703 0.0826 Uiso 1.00 calc . . .
H(83) H 0.2763 0.2864 0.3005 0.0826 Uiso 1.00 calc . . .
H(84) H 0.2923 0.3523 0.2948 0.0826 Uiso 1.00 calc . . .
H(85) H 0.3440 0.2967 0.5472 0.0840 Uiso 1.00 calc . . .
H(86) H 0.4671 0.2887 0.5848 0.0840 Uiso 1.00 calc . . .
H(87) H 0.3867 0.2466 0.4764 0.0840 Uiso 1.00 calc . . .
H(88) H 0.6826 0.2471 0.2357 0.0598 Uiso 1.00 calc . . .
H(89) H 0.5224 0.1964 0.1307 0.0842 Uiso 1.00 calc . . .
H(90) H 0.5526 0.1560 0.2232 0.0842 Uiso 1.00 calc . . .
H(91) H 0.6184 0.1529 0.1491 0.0842 Uiso 1.00 calc . . .
H(92) H 0.7188 0.1817 0.4110 0.0585 Uiso 1.00 calc . . .
H(93) H 0.7950 0.2321 0.4213 0.0585 Uiso 1.00 calc . . .
H(94) H 0.7832 0.1721 0.3345 0.0585 Uiso 1.00 calc . . .
H(95) H 0.3157 0.2597 0.7465 0.1550 Uiso 1.00 calc . . .
H(96) H 0.3254 0.2104 0.6510 0.1550 Uiso 1.00 calc . . .
H(97) H 0.2982 0.1936 0.7457 0.1550 Uiso 1.00 calc . . .
H(98) H 0.4903 0.2420 0.7854 0.1634 Uiso 1.00 calc . . .
H(99) H 0.4631 0.2254 0.8802 0.1634 Uiso 1.00 calc . . .
H(100) H 0.4470 0.1262 0.7883 0.1472 Uiso 1.00 calc . . .
H(101) H 0.4832 0.1444 0.7010 0.1472 Uiso 1.00 calc . . .
H(102) H 0.6402 0.1691 0.8379 0.1793 Uiso 1.00 calc . . .
H(103) H 0.6043 0.1526 0.9267 0.1793 Uiso 1.00 calc . . .
H(104) H 0.6130 0.0559 0.8570 0.1207 Uiso 1.00 calc . . .
H(105) H 0.6482 0.0723 0.7676 0.1207 Uiso 1.00 calc . . .
H(106) H 0.7218 0.0877 0.8979 0.1207 Uiso 1.00 calc . . .

loop_
_atom_site_aniso_label
_atom_site_aniso_U_11
_atom_site_aniso_U_22
_atom_site_aniso_U_33
_atom_site_aniso_U_12
_atom_site_aniso_U_13
_atom_site_aniso_U_23
Cr(1) 0.0267(4) 0.0263(4) 0.0283(4) 0.0037(3) 0.0154(4) 0.0096(3)
Cr(2) 0.0341(5) 0.0470(5) 0.0393(6) 0.0093(4) 0.0139(4) -0.0038(4)
O(1) 0.038(2) 0.038(2) 0.041(2) 0.011(2) 0.029(2) 0.011(2)
O(2) 0.047(2) 0.048(2) 0.055(3) 0.010(2) 0.014(2) -0.003(2)
N(11A) 0.031(2) 0.028(2) 0.032(2) -0.002(2) 0.010(2) 0.010(2)
N(11B) 0.043(3) 0.036(2) 0.030(2) 0.008(2) 0.020(2) 0.004(2)
N(12A) 0.033(2) 0.028(2) 0.029(2) 0.004(2) 0.012(2) 0.011(2)
N(12B) 0.044(3) 0.039(2) 0.036(3) 0.011(2) 0.024(2) 0.008(2)
N(21A) 0.024(2) 0.031(2) 0.027(2) 0.000(2) 0.012(2) 0.007(2)
N(21B) 0.033(3) 0.044(2) 0.037(3) 0.007(2) 0.017(2) 0.005(2)
N(22A) 0.024(2) 0.033(2) 0.029(2) 0.003(2) 0.015(2) 0.009(2)
N(22B) 0.033(3) 0.048(3) 0.041(3) 0.012(2) 0.021(2) 0.009(2)
N(31A) 0.037(2) 0.027(2) 0.025(2) 0.005(2) 0.016(2) 0.007(2)
N(31B) 0.042(3) 0.034(2) 0.041(3) 0.010(2) 0.024(2) 0.004(2)
N(32A) 0.033(2) 0.027(2) 0.032(2) 0.004(2) 0.019(2) 0.008(2)
N(32B) 0.041(3) 0.033(2) 0.042(3) 0.008(2) 0.027(2) 0.006(2)
C(11A) 0.029(3) 0.031(2) 0.038(3) -0.004(2) 0.012(2) 0.008(2)
C(11B) 0.057(4) 0.044(3) 0.029(3) 0.011(3) 0.020(3) 0.009(3)
C(12A) 0.034(3) 0.036(3) 0.038(3) -0.008(2) 0.009(3) 0.008(2)
C(12B) 0.078(5) 0.044(3) 0.048(4) 0.019(3) 0.036(3) 0.021(3)
C(13A) 0.024(3) 0.042(3) 0.028(3) 0.003(2) 0.009(2) 0.007(2)
C(13B) 0.056(4) 0.041(3) 0.044(3) 0.006(3) 0.035(3) 0.008(3)
C(14A) 0.033(3) 0.048(3) 0.046(4) -0.007(3) 0.003(3) 0.017(3)
C(14B) 0.095(5) 0.044(3) 0.053(4) 0.031(4) 0.040(4) 0.018(3)
C(15A) 0.089(6) 0.082(5) 0.079(5) 0.003(4) 0.046(4) 0.044(4)
C(15B) 0.107(8) 0.086(6) 0.29(2) 0.051(6) 0.084(9) 0.015(8)
C(16A) 0.127(7) 0.036(3) 0.099(6) 0.005(4) 0.060(5) 0.021(4)
C(16B) 0.141(9) 0.051(4) 0.20(1) 0.029(5) 0.097(8) 0.032(6)
C(17A) 0.030(3) 0.052(3) 0.034(3) -0.004(2) 0.010(2) 0.020(3)
C(17B) 0.068(4) 0.048(3) 0.052(4) 0.021(3) 0.043(3) 0.023(3)
C(18A) 0.038(3) 0.051(3) 0.059(4) 0.007(3) 0.015(3) 0.023(3)
C(18B) 0.093(5) 0.050(4) 0.061(4) 0.019(4) 0.041(4) 0.006(3)
C(19A) 0.039(3) 0.071(4) 0.041(4) 0.005(3) 0.009(3) 0.015(3)
C(19B) 0.110(6) 0.077(5) 0.094(6) 0.026(4) 0.081(5) 0.026(4)
C(21A) 0.028(3) 0.039(3) 0.039(3) 0.008(2) 0.020(2) 0.013(2)
C(21B) 0.030(3) 0.056(3) 0.042(3) 0.003(3) 0.014(3) 0.011(3)
C(22A) 0.034(3) 0.062(3) 0.051(4) 0.012(3) 0.028(3) 0.022(3)
C(22B) 0.030(3) 0.063(4) 0.058(4) 0.004(3) 0.017(3) 0.017(3)
C(23A) 0.036(3) 0.044(3) 0.037(3) 0.006(2) 0.027(3) 0.014(2)
C(23B) 0.037(3) 0.047(3) 0.057(4) 0.008(3) 0.026(3) 0.019(3)
C(24A) 0.029(3) 0.061(3) 0.047(3) 0.005(3) 0.019(3) 0.021(3)
C(24B) 0.034(3) 0.076(4) 0.041(4) 0.005(3) 0.012(3) 0.007(3)
C(25A) 0.041(4) 0.096(5) 0.062(5) 0.002(4) 0.016(3) 0.029(4)
C(25B) 0.088(6) 0.060(4) 0.094(6) -0.006(4) 0.050(5) 0.001(4)
C(26A) 0.074(5) 0.063(4) 0.081(5) 0.037(4) 0.043(4) 0.035(4)
C(26B) 0.102(6) 0.085(5) 0.058(5) -0.004(4) 0.045(4) 0.008(4)
C(27A) 0.042(3) 0.077(4) 0.054(4) 0.019(3) 0.033(3) 0.039(3)
C(27B) 0.046(4) 0.064(4) 0.087(5) 0.015(3) 0.044(4) 0.013(4)
C(28A) 0.21(1) 0.079(5) 0.049(5) -0.010(6) 0.046(6) 0.023(4)
C(28B) 0.088(6) 0.112(6) 0.107(7) 0.024(5) 0.072(5) 0.034(5)
C(29A) 0.29(1) 0.077(6) 0.060(6) 0.000(7) 0.055(7) 0.031(5)
C(29B) 0.071(5) 0.106(6) 0.159(8) 0.046(5) 0.068(6) 0.060(6)
C(31A) 0.037(3) 0.032(2) 0.030(3) 0.003(2) 0.021(2) 0.005(2)
C(31B) 0.041(3) 0.037(3) 0.036(3) -0.001(2) 0.017(3) -0.003(2)
C(32A) 0.050(3) 0.025(2) 0.048(3) 0.012(2) 0.028(3) 0.009(2)
C(32B) 0.063(4) 0.031(3) 0.048(4) 0.005(3) 0.029(3) 0.003(3)
C(33A) 0.039(3) 0.028(2) 0.042(3) 0.003(2) 0.024(3) 0.008(2)
C(33B) 0.052(4) 0.032(3) 0.035(3) 0.011(3) 0.024(3) 0.009(2)
C(34A) 0.052(4) 0.037(3) 0.038(3) 0.012(3) 0.023(3) 0.006(3)
C(34B) 0.048(4) 0.044(3) 0.060(4) -0.005(3) 0.027(3) -0.003(3)
C(35A) 0.103(6) 0.062(4) 0.052(4) 0.001(4) 0.022(4) -0.002(3)
C(35B) 0.056(5) 0.085(5) 0.098(6) 0.009(4) 0.034(4) -0.002(4)
C(36A) 0.088(5) 0.096(5) 0.056(4) 0.026(4) 0.048(4) 0.026(4)
C(36B) 0.085(6) 0.103(6) 0.095(6) -0.005(5) 0.063(5) 0.025(5)
C(37A) 0.062(4) 0.031(3) 0.046(3) 0.012(3) 0.028(3) 0.018(3)
C(37B) 0.066(4) 0.030(3) 0.052(4) 0.011(3) 0.036(3) 0.007(3)
C(38A) 0.107(6) 0.089(5) 0.102(6) 0.006(5) 0.050(5) 0.060(5)
C(38B) 0.102(6) 0.060(4) 0.078(5) 0.018(4) 0.042(5) -0.017(4)
C(39A) 0.088(6) 0.100(5) 0.101(6) 0.055(5) 0.049(5) 0.068(5)
C(39B) 0.078(5) 0.051(3) 0.065(4) 0.030(3) 0.044(4) 0.027(3)
C(40) 0.14(1) 0.143(9) 0.17(1) 0.029(8) 0.069(9) 0.085(8)
C(41) 0.104(9) 0.150(10) 0.17(1) 0.020(8) 0.056(8) 0.040(9)
C(42) 0.110(8) 0.111(7) 0.161(10) 0.020(6) 0.070(8) 0.056(7)
C(43) 0.097(8) 0.19(1) 0.137(10) 0.033(8) 0.033(7) 0.008(8)
C(44) 0.075(6) 0.093(6) 0.119(7) 0.005(5) 0.036(5) -0.004(5)
C(45) 0.121(9) 0.100(7) 0.22(1) -0.025(7) 0.087(10) -0.036(8)
C(46) 0.29(2) 0.27(2) 0.25(2) -0.13(2) 0.14(2) -0.03(2)
C(47) 0.35(3) 0.110(10) 0.32(2) -0.10(1) 0.25(2) -0.08(1)
C(48) 0.16(2) 0.33(2) 0.14(1) -0.08(1) 0.05(1) -0.06(1)
C(49) 0.32(3) 0.54(5) 0.27(3) -0.26(3) 0.19(3) -0.21(3)
B(1) 0.033(3) 0.034(3) 0.029(3) 0.003(3) 0.013(3) 0.016(3)
B(2) 0.050(4) 0.032(3) 0.046(4) 0.013(3) 0.034(3) 0.010(3)

loop_
_atom_type_symbol
_atom_type_description
_atom_type_scat_dispersion_real
_atom_type_scat_dispersion_imag
_atom_type_scat_source
C C 0.003 0.002
;International Tables for Crystallography
(1992, Vol. C, Tables 4.2.6.8 and 6.1.1.4)
;
H H 0.000 0.000
;International Tables for Crystallography
(1992, Vol. C, Table 6.1.1.4)
;
O O 0.011 0.006
;International Tables for Crystallography
(1992, Vol. C, Tables 4.2.6.8 and 6.1.1.4)
;
N N 0.006 0.003
;International Tables for Crystallography
(1992, Vol. C, Tables 4.2.6.8 and 6.1.1.4)
;
Cr Cr 0.321 0.624
;International Tables for Crystallography
(1992, Vol. C, Tables 4.2.6.8 and 6.1.1.4)
;
B B 0.001 0.001
;International Tables for Crystallography
(1992, Vol. C, Tables 4.2.6.8 and 6.1.1.4)
;

loop_
_geom_angle_atom_site_label_1
_geom_angle_atom_site_label_2
_geom_angle_atom_site_label_3
_geom_angle
_geom_angle_site_symmetry_1
_geom_angle_site_symmetry_2
_geom_angle_site_symmetry_3
_geom_angle_publ_flag
Cr(1) Cr(1) O(1) 37.88(9) 2_757 . . yes
Cr(1) Cr(1) O(1) 37.8(1) 2_757 . 2_757 yes
Cr(1) Cr(1) N(11A) 106.4(1) 2_757 . . yes
Cr(1) Cr(1) N(21A) 136.6(1) 2_757 . . yes
Cr(1) Cr(1) N(31A) 135.7(1) 2_757 . . yes
O(1) Cr(1) O(1) 75.7(2) . . 2_757 yes
O(1) Cr(1) N(11A) 104.4(2) . . . yes
O(1) Cr(1) N(21A) 170.9(1) . . . yes
O(1) Cr(1) N(31A) 98.4(2) . . . yes
O(1) Cr(1) N(11A) 101.4(1) 2_757 . . yes
O(1) Cr(1) N(21A) 99.3(2) 2_757 . . yes
O(1) Cr(1) N(31A) 169.8(1) 2_757 . . yes
N(11A) Cr(1) N(21A) 83.9(1) . . . yes
N(11A) Cr(1) N(31A) 88.1(1) . . . yes
N(21A) Cr(1) N(31A) 85.4(2) . . . yes
Cr(2) Cr(2) O(2) 37.61(9) 2_666 . . yes
Cr(2) Cr(2) O(2) 38.8(1) 2_666 . 2_666 yes
Cr(2) Cr(2) N(11B) 110.1(1) 2_666 . . yes
Cr(2) Cr(2) N(21B) 138.5(1) 2_666 . . yes
Cr(2) Cr(2) N(31B) 131.8(1) 2_666 . . yes
O(2) Cr(2) O(2) 76.4(1) . . 2_666 yes
O(2) Cr(2) N(11B) 106.1(2) . . . yes
O(2) Cr(2) N(21B) 172.0(2) . . . yes
O(2) Cr(2) N(31B) 95.2(2) . . . yes
O(2) Cr(2) N(11B) 105.2(2) 2_666 . . yes
O(2) Cr(2) N(21B) 100.2(1) 2_666 . . yes
O(2) Cr(2) N(31B) 165.7(2) 2_666 . . yes
N(11B) Cr(2) N(21B) 81.7(2) . . . yes
N(11B) Cr(2) N(31B) 88.2(2) . . . yes
N(21B) Cr(2) N(31B) 86.6(2) . . . yes
Cr(1) O(1) Cr(1) 104.3(2) . . 2_757 yes
Cr(2) O(2) Cr(2) 103.6(1) . . 2_666 yes
Cr(1) N(11A) N(12A) 114.4(2) . . . yes
Cr(1) N(11A) C(11A) 139.6(3) . . . yes
N(12A) N(11A) C(11A) 105.8(3) . . . yes
Cr(2) N(11B) N(12B) 113.8(3) . . . yes
Cr(2) N(11B) C(11B) 140.6(4) . . . yes
N(12B) N(11B) C(11B) 105.6(5) . . . yes
N(11A) N(12A) C(13A) 109.9(4) . . . yes
N(11A) N(12A) B(1) 119.7(3) . . . yes
C(13A) N(12A) B(1) 130.1(4) . . . yes
N(11B) N(12B) C(13B) 109.7(4) . . . yes
N(11B) N(12B) B(2) 118.6(5) . . . yes
C(13B) N(12B) B(2) 131.1(5) . . . yes
Cr(1) N(21A) N(22A) 118.2(3) . . . yes
Cr(1) N(21A) C(21A) 136.4(3) . . . yes
N(22A) N(21A) C(21A) 105.3(4) . . . yes
Cr(2) N(21B) N(22B) 117.1(3) . . . yes
Cr(2) N(21B) C(21B) 136.1(4) . . . yes
N(22B) N(21B) C(21B) 106.0(4) . . . yes
N(21A) N(22A) C(23A) 110.1(4) . . . yes
N(21A) N(22A) B(1) 119.8(5) . . . yes
C(23A) N(22A) B(1) 130.0(4) . . . yes
N(21B) N(22B) C(23B) 109.4(4) . . . yes
N(21B) N(22B) B(2) 121.0(4) . . . yes
C(23B) N(22B) B(2) 129.5(5) . . . yes
Cr(1) N(31A) N(32A) 117.4(3) . . . yes
Cr(1) N(31A) C(31A) 136.6(3) . . . yes
N(32A) N(31A) C(31A) 105.9(3) . . . yes
Cr(2) N(31B) N(32B) 118.1(3) . . . yes
Cr(2) N(31B) C(31B) 134.6(4) . . . yes
N(32B) N(31B) C(31B) 107.3(4) . . . yes
N(31A) N(32A) C(33A) 109.4(4) . . . yes
N(31A) N(32A) B(1) 120.8(3) . . . yes
C(33A) N(32A) B(1) 129.8(4) . . . yes
N(31B) N(32B) C(33B) 109.4(5) . . . yes
N(31B) N(32B) B(2) 120.7(4) . . . yes
C(33B) N(32B) B(2) 129.9(5) . . . yes
N(11A) C(11A) C(12A) 110.9(5) . . . yes
N(11A) C(11A) C(14A) 121.2(4) . . . yes
C(12A) C(11A) C(14A) 127.9(4) . . . yes
N(11B) C(11B) C(12B) 111.6(5) . . . yes
N(11B) C(11B) C(14B) 119.8(6) . . . yes
C(12B) C(11B) C(14B) 128.6(6) . . . yes
C(11A) C(12A) C(13A) 105.2(4) . . . yes
C(11B) C(12B) C(13B) 105.3(6) . . . yes
N(12A) C(13A) C(12A) 108.2(4) . . . yes
N(12A) C(13A) C(17A) 122.9(4) . . . yes
C(12A) C(13A) C(17A) 128.8(4) . . . yes
N(12B) C(13B) C(12B) 107.8(5) . . . yes
N(12B) C(13B) C(17B) 123.8(5) . . . yes
C(12B) C(13B) C(17B) 128.4(6) . . . yes
C(11A) C(14A) C(15A) 111.4(5) . . . yes
C(11A) C(14A) C(16A) 110.6(6) . . . yes
C(15A) C(14A) C(16A) 109.9(5) . . . yes
C(11B) C(14B) C(15B) 110.9(5) . . . yes
C(11B) C(14B) C(16B) 111.2(7) . . . yes
C(15B) C(14B) C(16B) 108.9(7) . . . yes
C(13A) C(17A) C(18A) 110.3(5) . . . yes
C(13A) C(17A) C(19A) 111.4(4) . . . yes
C(18A) C(17A) C(19A) 110.7(4) . . . yes
C(13B) C(17B) C(18B) 111.0(6) . . . yes
C(13B) C(17B) C(19B) 111.6(5) . . . yes
C(18B) C(17B) C(19B) 110.8(6) . . . yes
N(21A) C(21A) C(22A) 110.8(4) . . . yes
N(21A) C(21A) C(24A) 121.6(5) . . . yes
C(22A) C(21A) C(24A) 127.6(5) . . . yes
N(21B) C(21B) C(22B) 110.1(5) . . . yes
N(21B) C(21B) C(24B) 122.7(5) . . . yes
C(22B) C(21B) C(24B) 127.2(4) . . . yes
C(21A) C(22A) C(23A) 105.6(6) . . . yes
C(21B) C(22B) C(23B) 106.5(4) . . . yes
N(22A) C(23A) C(22A) 108.2(5) . . . yes
N(22A) C(23A) C(27A) 124.5(5) . . . yes
C(22A) C(23A) C(27A) 127.2(6) . . . yes
N(22B) C(23B) C(22B) 107.9(5) . . . yes
N(22B) C(23B) C(27B) 123.4(5) . . . yes
C(22B) C(23B) C(27B) 128.6(5) . . . yes
C(21A) C(24A) C(25A) 111.5(5) . . . yes
C(21A) C(24A) C(26A) 110.0(4) . . . yes
C(25A) C(24A) C(26A) 109.7(5) . . . yes
C(21B) C(24B) C(25B) 111.7(6) . . . yes
C(21B) C(24B) C(26B) 110.3(5) . . . yes
C(25B) C(24B) C(26B) 110.3(5) . . . yes
C(23A) C(27A) C(28A) 113.8(5) . . . yes
C(23A) C(27A) C(29A) 111.3(5) . . . yes
C(28A) C(27A) C(29A) 109.7(8) . . . yes
C(23B) C(27B) C(28B) 110.8(6) . . . yes
C(23B) C(27B) C(29B) 110.8(6) . . . yes
C(28B) C(27B) C(29B) 110.5(6) . . . yes
N(31A) C(31A) C(32A) 110.7(4) . . . yes
N(31A) C(31A) C(34A) 122.3(4) . . . yes
C(32A) C(31A) C(34A) 127.0(4) . . . yes
N(31B) C(31B) C(32B) 108.8(6) . . . yes
N(31B) C(31B) C(34B) 124.1(4) . . . yes
C(32B) C(31B) C(34B) 127.2(5) . . . yes
C(31A) C(32A) C(33A) 106.7(4) . . . yes
C(31B) C(32B) C(33B) 106.2(5) . . . yes
N(32A) C(33A) C(32A) 107.4(4) . . . yes
N(32A) C(33A) C(37A) 124.2(5) . . . yes
C(32A) C(33A) C(37A) 128.3(4) . . . yes
N(32B) C(33B) C(32B) 108.3(5) . . . yes
N(32B) C(33B) C(37B) 124.4(6) . . . yes
C(32B) C(33B) C(37B) 127.2(4) . . . yes
C(31A) C(34A) C(35A) 110.9(5) . . . yes
C(31A) C(34A) C(36A) 109.8(4) . . . yes
C(35A) C(34A) C(36A) 108.5(5) . . . yes
C(31B) C(34B) C(35B) 110.4(6) . . . yes
C(31B) C(34B) C(36B) 111.6(5) . . . yes
C(35B) C(34B) C(36B) 110.4(6) . . . yes
C(33A) C(37A) C(38A) 110.5(5) . . . yes
C(33A) C(37A) C(39A) 110.6(6) . . . yes
C(38A) C(37A) C(39A) 110.1(5) . . . yes
C(33B) C(37B) C(38B) 111.7(6) . . . yes
C(33B) C(37B) C(39B) 109.5(5) . . . yes
C(38B) C(37B) C(39B) 111.7(4) . . . yes
C(40) C(41) C(42) 117.1(9) . . . yes
C(41) C(42) C(43) 121.1(9) . . . yes
C(42) C(43) C(44) 122.6(9) . . . yes
C(45) C(46) C(47) 147(2) . . . yes
C(46) C(47) C(49) 151(2) . . . yes
C(47) C(49) C(48) 145(3) . . . yes
N(12A) B(1) N(22A) 109.8(4) . . . yes
N(12A) B(1) N(32A) 111.5(5) . . . yes
N(22A) B(1) N(32A) 108.9(3) . . . yes
N(12B) B(2) N(22B) 109.0(4) . . . yes
N(12B) B(2) N(32B) 111.5(4) . . . yes
N(22B) B(2) N(32B) 110.7(6) . . . yes

loop_
_geom_bond_atom_site_label_1
_geom_bond_atom_site_label_2
_geom_bond_distance
_geom_bond_site_symmetry_1
_geom_bond_site_symmetry_2
_geom_bond_publ_flag
Cr(1) Cr(1) 3.192(2) . 2_757 yes
Cr(1) O(1) 2.020(4) . . yes
Cr(1) O(1) 2.022(3) . 2_757 yes
Cr(1) N(11A) 2.360(3) . . yes
Cr(1) N(21A) 2.142(5) . . yes
Cr(1) N(31A) 2.142(4) . . yes
Cr(2) Cr(2) 3.153(2) . 2_666 yes
Cr(2) O(2) 2.033(4) . . yes
Cr(2) O(2) 1.979(4) . 2_666 yes
Cr(2) N(11B) 2.412(5) . . yes
Cr(2) N(21B) 2.152(4) . . yes
Cr(2) N(31B) 2.124(4) . . yes
N(11A) N(12A) 1.377(6) . . yes
N(11A) C(11A) 1.336(6) . . yes
N(11B) N(12B) 1.375(6) . . yes
N(11B) C(11B) 1.335(8) . . yes
N(12A) C(13A) 1.355(5) . . yes
N(12A) B(1) 1.546(7) . . yes
N(12B) C(13B) 1.360(9) . . yes
N(12B) B(2) 1.540(8) . . yes
N(21A) N(22A) 1.396(5) . . yes
N(21A) C(21A) 1.342(7) . . yes
N(21B) N(22B) 1.385(7) . . yes
N(21B) C(21B) 1.346(6) . . yes
N(22A) C(23A) 1.339(8) . . yes
N(22A) B(1) 1.555(7) . . yes
N(22B) C(23B) 1.357(7) . . yes
N(22B) B(2) 1.552(6) . . yes
N(31A) N(32A) 1.401(6) . . yes
N(31A) C(31A) 1.333(6) . . yes
N(31B) N(32B) 1.383(7) . . yes
N(31B) C(31B) 1.349(8) . . yes
N(32A) C(33A) 1.365(6) . . yes
N(32A) B(1) 1.551(7) . . yes
N(32B) C(33B) 1.355(6) . . yes
N(32B) B(2) 1.549(9) . . yes
C(11A) C(12A) 1.399(7) . . yes
C(11A) C(14A) 1.501(8) . . yes
C(11B) C(12B) 1.380(10) . . yes
C(11B) C(14B) 1.505(8) . . yes
C(12A) C(13A) 1.376(8) . . yes
C(12B) C(13B) 1.379(8) . . yes
C(13A) C(17A) 1.512(7) . . yes
C(13B) C(17B) 1.518(9) . . yes
C(14A) C(15A) 1.53(1) . . yes
C(14A) C(16A) 1.513(8) . . yes
C(14B) C(15B) 1.50(1) . . yes
C(14B) C(16B) 1.50(1) . . yes
C(17A) C(18A) 1.544(8) . . yes
C(17A) C(19A) 1.533(6) . . yes
C(17B) C(18B) 1.521(7) . . yes
C(17B) C(19B) 1.52(1) . . yes
C(21A) C(22A) 1.393(9) . . yes
C(21A) C(24A) 1.519(7) . . yes
C(21B) C(22B) 1.385(9) . . yes
C(21B) C(24B) 1.507(9) . . yes
C(22A) C(23A) 1.383(7) . . yes
C(22B) C(23B) 1.370(8) . . yes
C(23A) C(27A) 1.521(9) . . yes
C(23B) C(27B) 1.51(1) . . yes
C(24A) C(25A) 1.527(8) . . yes
C(24A) C(26A) 1.521(8) . . yes
C(24B) C(25B) 1.500(9) . . yes
C(24B) C(26B) 1.54(1) . . yes
C(27A) C(28A) 1.45(1) . . yes
C(27A) C(29A) 1.46(1) . . yes
C(27B) C(28B) 1.51(1) . . yes
C(27B) C(29B) 1.538(9) . . yes
C(31A) C(32A) 1.391(7) . . yes
C(31A) C(34A) 1.515(8) . . yes
C(31B) C(32B) 1.416(7) . . yes
C(31B) C(34B) 1.51(1) . . yes
C(32A) C(33A) 1.375(8) . . yes
C(32B) C(33B) 1.38(1) . . yes
C(33A) C(37A) 1.521(8) . . yes
C(33B) C(37B) 1.501(9) . . yes
C(34A) C(35A) 1.523(8) . . yes
C(34A) C(36A) 1.54(1) . . yes
C(34B) C(35B) 1.510(8) . . yes
C(34B) C(36B) 1.51(1) . . yes
C(37A) C(38A) 1.52(1) . . yes
C(37A) C(39A) 1.51(1) . . yes
C(37B) C(38B) 1.504(8) . . yes
C(37B) C(39B) 1.528(7) . . yes
C(40) C(41) 1.44(2) . . yes
C(41) C(42) 1.48(2) . . yes
C(42) C(43) 1.38(1) . . yes
C(43) C(44) 1.42(2) . . yes
C(45) C(46) 1.29(3) . . yes
C(46) C(47) 1.22(3) . . yes
C(47) C(49) 1.33(4) . . yes
C(48) C(49) 1.07(3) . . yes

loop_
_geom_contact_atom_site_label_1
_geom_contact_atom_site_label_2
_geom_contact_distance
_geom_contact_site_symmetry_1
_geom_contact_site_symmetry_2
_geom_contact_publ_flag
Cr(1) Cr(1) 3.192(2) . 2_757 ?
Cr(2) Cr(2) 3.153(2) . 2_666 ?
